data_7035736
loop_
_publ_author_name
'An, Bing'
'Wang, Jun-Li'
'Bai, Yan'
'Dang, Dong-Bin'

_publ_section_title
;
 Systematic design of secondary building units by an efficient
 cation-directing strategy under regular vibrations of ionic liquids.
;
_journal_issue 33
_journal_name_full 'Dalton transactions (Cambridge, England : 2003)'
_journal_page_first 14666
_journal_page_last 14672
_journal_paper_doi 10.1039/c5dt01595b
_journal_volume 44
_journal_year 2015
_chemical_formula_sum 'C18 H17 Br Co N2 O4'
_chemical_formula_weight 464.18
_chemical_name_systematic
; 
 ? 
;
_space_group_IT_number 14
_symmetry_cell_setting monoclinic
_symmetry_space_group_name_Hall '-P 2yn'
_symmetry_space_group_name_H-M 'P 1 21/n 1'
_atom_sites_solution_hydrogens geom
_atom_sites_solution_primary direct
_atom_sites_solution_secondary difmap
_audit_creation_method SHELXL-97
_audit_update_record
;
2015-06-24 deposited with the CCDC.
2015-07-10 downloaded from the CCDC.
;
_cell_angle_alpha 90.00
_cell_angle_beta 92.482(3)
_cell_angle_gamma 90.00
_cell_formula_units_Z 4
_cell_length_a 10.3019(16)
_cell_length_b 15.482(3)
_cell_length_c 10.9190(16)
_cell_measurement_reflns_used 872
_cell_measurement_temperature 296(2)
_cell_measurement_theta_max 19.27
_cell_measurement_theta_min 2.38
_cell_volume 1739.9(5)
_computing_cell_refinement 'Bruker SMART'
_computing_data_collection 'Bruker SMART'
_computing_data_reduction 'Bruker SAINT'
_computing_molecular_graphics 'Bruker SHELXTL'
_computing_publication_material 'Bruker SHELXTL'
_computing_structure_refinement 'SHELXL-97 (Sheldrick, 1997)'
_computing_structure_solution 'SHELXS-97 (Sheldrick, 1990)'
_diffrn_ambient_temperature 296(2)
_diffrn_measured_fraction_theta_full 0.997
_diffrn_measured_fraction_theta_max 0.997
_diffrn_measurement_device_type 'CCD area detector'
_diffrn_measurement_method 'phi and omega scans'
_diffrn_radiation_monochromator graphite
_diffrn_radiation_source 'fine-focus sealed tube'
_diffrn_radiation_type MoK\a
_diffrn_radiation_wavelength 0.71073
_diffrn_reflns_av_R_equivalents 0.0303
_diffrn_reflns_av_sigmaI/netI 0.0333
_diffrn_reflns_limit_h_max 11
_diffrn_reflns_limit_h_min -12
_diffrn_reflns_limit_k_max 18
_diffrn_reflns_limit_k_min -17
_diffrn_reflns_limit_l_max 8
_diffrn_reflns_limit_l_min -12
_diffrn_reflns_number 8674
_diffrn_reflns_theta_full 25.00
_diffrn_reflns_theta_max 25.00
_diffrn_reflns_theta_min 2.28
_exptl_absorpt_coefficient_mu 3.310
_exptl_absorpt_correction_T_max 0.6922
_exptl_absorpt_correction_T_min 0.3661
_exptl_absorpt_correction_type multi-scan
_exptl_absorpt_process_details 'SADABS; Bruker, 2000'
_exptl_crystal_colour blue
_exptl_crystal_density_diffrn 1.772
_exptl_crystal_density_method 'not measured'
_exptl_crystal_description block
_exptl_crystal_F_000 932
_exptl_crystal_size_max 0.38
_exptl_crystal_size_mid 0.36
_exptl_crystal_size_min 0.12
_refine_diff_density_max 0.431
_refine_diff_density_min -0.626
_refine_diff_density_rms 0.076
_refine_ls_extinction_method none
_refine_ls_goodness_of_fit_ref 1.020
_refine_ls_hydrogen_treatment constr
_refine_ls_matrix_type full
_refine_ls_number_parameters 240
_refine_ls_number_reflns 3053
_refine_ls_number_restraints 19
_refine_ls_restrained_S_all 1.038
_refine_ls_R_factor_all 0.0430
_refine_ls_R_factor_gt 0.0317
_refine_ls_shift/su_max 0.001
_refine_ls_shift/su_mean 0.000
_refine_ls_structure_factor_coef Fsqd
_refine_ls_weighting_details 'calc w=1/[\s^2^(Fo^2^)+(0.0451P)^2^+1.1628P] where P=(Fo^2^+2Fc^2^)/3'
_refine_ls_weighting_scheme calc
_refine_ls_wR_factor_gt 0.0807
_refine_ls_wR_factor_ref 0.0842
_reflns_number_gt 2488
_reflns_number_total 3053
_reflns_threshold_expression >2sigma(I)
_cod_data_source_file c5dt01595b2.cif
_cod_data_source_block 1
_cod_depositor_comments
;
The following automatic conversions were performed:

'_symmetry_cell_setting' value 'Monoclinic' changed to 'monoclinic'
according to
/usr/data/users/saulius/crontab/automatic-downloads/rss-feeds/RSC/lib/dictionaries/cif_core.dic
dictionary named 'cif_core.dic' version 2.4.2 from 2011-04-26.

Automatic conversion script
Id: cif_fix_values 3271 2015-04-21 07:52:19Z andrius 

 Adding full bibliography for 7035736--7035739.cif.
;
_cod_original_sg_symbol_H-M P2(1)/n
_cod_database_code 7035736

loop_
_symmetry_equiv_pos_as_xyz
'x, y, z'
'-x+1/2, y+1/2, -z+1/2'
'-x, -y, -z'
'x-1/2, -y-1/2, z-1/2'

loop_
_atom_site_label
_atom_site_type_symbol
_atom_site_fract_x
_atom_site_fract_y
_atom_site_fract_z
_atom_site_U_iso_or_equiv
_atom_site_adp_type
_atom_site_occupancy
_atom_site_symmetry_multiplicity
_atom_site_calc_flag
_atom_site_refinement_flags
_atom_site_disorder_assembly
_atom_site_disorder_group
Co1 Co 0.89227(4) 0.01761(2) 0.40464(3) 0.02112(13) Uani 1 1 d . . .
Br1 Br 0.71519(4) 0.05257(3) 0.25412(3) 0.04599(14) Uani 1 1 d . . .
O1 O 0.5376(2) 0.40428(16) 0.8482(2) 0.0434(6) Uani 1 1 d . . .
O2 O 0.6971(2) 0.43090(16) 0.9846(2) 0.0444(7) Uani 1 1 d . . .
O3 O 0.8619(3) 0.10861(16) 0.5384(2) 0.0465(7) Uani 1 1 d . . .
O4 O 1.0196(2) 0.08507(16) 0.6779(2) 0.0468(7) Uani 1 1 d . . .
C1 C 0.6476(3) 0.39067(18) 0.8965(3) 0.0250(7) Uani 1 1 d . . .
C2 C 0.9192(3) 0.12216(19) 0.6388(3) 0.0281(7) Uani 1 1 d . . .
C3 C 0.7251(3) 0.31956(18) 0.8408(3) 0.0235(7) Uani 1 1 d . . .
C4 C 0.8361(3) 0.3379(2) 0.7818(3) 0.0296(7) Uani 1 1 d . . .
H4A H 0.8683 0.3941 0.7831 0.036 Uiso 1 1 calc R . .
C5 C 0.9022(3) 0.2734(2) 0.7192(3) 0.0302(7) Uani 1 1 d . . .
H5A H 0.9762 0.2878 0.6778 0.036 Uiso 1 1 calc R . .
C6 C 0.8595(3) 0.18985(19) 0.7181(3) 0.0246(7) Uani 1 1 d . . .
C7 C 0.7515(3) 0.16690(19) 0.7880(3) 0.0240(7) Uani 1 1 d . . .
C8 C 0.7110(3) 0.0799(2) 0.8000(3) 0.0357(8) Uani 1 1 d . . .
H8A H 0.7551 0.0364 0.7604 0.043 Uiso 1 1 calc R . .
C9 C 0.6089(4) 0.0594(2) 0.8684(4) 0.0481(10) Uani 1 1 d . . .
H9A H 0.5851 0.0018 0.8771 0.058 Uiso 1 1 calc R . .
C10 C 0.5391(4) 0.1238(2) 0.9259(4) 0.0480(10) Uani 1 1 d . . .
H10A H 0.4683 0.1090 0.9716 0.058 Uiso 1 1 calc R . .
C11 C 0.5739(3) 0.2086(2) 0.9159(3) 0.0361(8) Uani 1 1 d . . .
H11A H 0.5261 0.2510 0.9542 0.043 Uiso 1 1 calc R . .
C12 C 0.6821(3) 0.23252(19) 0.8475(3) 0.0235(7) Uani 1 1 d . . .
N2 N 1.4512(9) -0.2745(6) 0.4709(9) 0.061(3) Uiso 0.50 1 d PDU A 1
C18 C 1.5361(11) -0.1518(6) 0.4008(10) 0.055(3) Uiso 0.50 1 d PD A 1
H18A H 1.5485 -0.0940 0.3811 0.065 Uiso 0.50 1 calc PR A 1
N1 N 1.6095(6) -0.2216(7) 0.3631(6) 0.0411(17) Uiso 0.50 1 d PD A 1
C17 C 1.4413(13) -0.1848(7) 0.4729(12) 0.064(5) Uiso 0.50 1 d PD A 1
H17A H 1.3815 -0.1529 0.5154 0.077 Uiso 0.50 1 calc PR A 1
C16 C 1.5553(8) -0.2939(5) 0.4062(7) 0.0343(18) Uiso 0.50 1 d PD A 1
H16A H 1.5856 -0.3495 0.3930 0.041 Uiso 0.50 1 calc PR A 1
C13 C 1.7181(8) -0.2129(6) 0.2875(8) 0.055(2) Uiso 0.50 1 d P A 1
H13A H 1.7534 -0.2691 0.2727 0.082 Uiso 0.50 1 d PR A 1
H13B H 1.6916 -0.1866 0.2108 0.082 Uiso 0.50 1 d PR A 1
H13C H 1.7830 -0.1776 0.3286 0.082 Uiso 0.50 1 d PR A 1
C14 C 1.3934(13) -0.3543(7) 0.5238(12) 0.081(3) Uiso 0.50 1 d PDU A 1
H14A H 1.3908 -0.3448 0.6115 0.097 Uiso 0.25 1 d PR A 1
H14B H 1.3037 -0.3566 0.4930 0.097 Uiso 0.25 1 d PR A 1
H14G H 1.4551 -0.3837 0.5773 0.097 Uiso 0.25 1 d PR A 3
H14H H 1.3625 -0.3931 0.4605 0.097 Uiso 0.25 1 d PR A 3
C15 C 1.447(2) -0.4426(10) 0.506(2) 0.082(6) Uiso 0.25 1 d PDU A 1
H15A H 1.3945 -0.4840 0.5467 0.123 Uiso 0.25 1 calc PR A 1
H15B H 1.5344 -0.4451 0.5390 0.123 Uiso 0.25 1 calc PR A 1
H15C H 1.4456 -0.4556 0.4197 0.123 Uiso 0.25 1 calc PR A 1
C13' C 1.4856(9) -0.0515(6) 0.4600(9) 0.063(2) Uiso 0.50 1 d P . 2
H13D H 1.4144 -0.0449 0.5131 0.095 Uiso 0.50 1 d PR . 2
H13E H 1.5627 -0.0271 0.4984 0.095 Uiso 0.50 1 d PR . 2
H13F H 1.4659 -0.0223 0.3839 0.095 Uiso 0.50 1 d PR . 2
C17' C 1.5866(14) -0.2607(12) 0.3791(13) 0.082(4) Uiso 0.50 1 d P B 2
H17B H 1.6390 -0.3011 0.3422 0.099 Uiso 0.50 1 calc PR B 2
N2' N 1.4862(13) -0.2801(7) 0.4516(11) 0.071(3) Uiso 0.50 1 d PDU B 2
C18' C 1.5984(11) -0.1793(9) 0.3695(10) 0.066(3) Uiso 0.50 1 d P B 2
H18B H 1.6583 -0.1498 0.3238 0.079 Uiso 0.50 1 calc PR B 2
N1' N 1.5082(9) -0.1447(5) 0.4375(8) 0.050(2) Uiso 0.50 1 d P B 2
C16' C 1.4397(13) -0.2081(10) 0.4794(11) 0.059(4) Uiso 0.50 1 d P B 2
H16B H 1.3657 -0.2009 0.5242 0.071 Uiso 0.50 1 calc PR B 2
C14' C 1.4737(17) -0.3723(9) 0.4679(19) 0.075(4) Uiso 0.25 1 d PDU B 2
H14C H 1.5390 -0.3947 0.5261 0.090 Uiso 0.25 1 d PR B 2
H14D H 1.4782 -0.4031 0.3908 0.090 Uiso 0.25 1 d PR B 2
C15' C 1.3393(19) -0.376(2) 0.518(2) 0.084(6) Uiso 0.25 1 d PDU B 2
H15D H 1.3171 -0.4354 0.5332 0.126 Uiso 0.25 1 calc PR B 2
H15E H 1.2777 -0.3523 0.4585 0.126 Uiso 0.25 1 calc PR B 2
H15F H 1.3378 -0.3439 0.5924 0.126 Uiso 0.25 1 calc PR B 2
C15A C 1.2851(19) -0.3184(16) 0.594(2) 0.097(5) Uiso 0.25 1 d PDU C 3
H15G H 1.2392 -0.3671 0.6250 0.146 Uiso 0.25 1 d PR C 3
H15H H 1.3424 -0.2953 0.6573 0.146 Uiso 0.25 1 d PR C 3
H15I H 1.2240 -0.2748 0.5670 0.146 Uiso 0.25 1 d PR C 3
C14B C 1.378(2) -0.3196(15) 0.520(3) 0.096(6) Uiso 0.25 1 d PDU D 4
H14E H 1.2904 -0.3165 0.4878 0.115 Uiso 0.25 1 d PR D 4
H14F H 1.3773 -0.3033 0.6051 0.115 Uiso 0.25 1 d PR D 4
C15B C 1.378(3) -0.4142(15) 0.495(3) 0.091(7) Uiso 0.25 1 d PDU D 4
H15J H 1.3127 -0.4417 0.5412 0.137 Uiso 0.25 1 calc PR D 4
H15K H 1.4615 -0.4380 0.5172 0.137 Uiso 0.25 1 calc PR D 4
H15L H 1.3591 -0.4237 0.4088 0.137 Uiso 0.25 1 calc PR D 4

loop_
_atom_site_aniso_label
_atom_site_aniso_U_11
_atom_site_aniso_U_22
_atom_site_aniso_U_33
_atom_site_aniso_U_23
_atom_site_aniso_U_13
_atom_site_aniso_U_12
Co1 0.0239(2) 0.0168(2) 0.0233(2) 0.00043(16) 0.00802(16) 0.00026(16)
Br1 0.0395(2) 0.0520(3) 0.0459(2) 0.01177(17) -0.00444(17) 0.00113(17)
O1 0.0410(15) 0.0429(15) 0.0465(15) -0.0107(12) 0.0055(12) 0.0204(12)
O2 0.0459(15) 0.0393(15) 0.0488(16) -0.0246(12) 0.0108(12) 0.0098(12)
O3 0.0598(17) 0.0425(16) 0.0376(15) -0.0189(12) 0.0061(13) 0.0124(13)
O4 0.0433(15) 0.0388(15) 0.0587(17) -0.0196(12) 0.0058(13) 0.0150(12)
C1 0.0344(19) 0.0156(16) 0.0263(17) 0.0027(13) 0.0165(14) 0.0010(13)
C2 0.0334(18) 0.0169(16) 0.0355(19) -0.0031(13) 0.0190(15) -0.0041(14)
C3 0.0283(16) 0.0212(16) 0.0216(16) -0.0027(12) 0.0085(13) 0.0044(13)
C4 0.0364(18) 0.0155(16) 0.0381(19) -0.0048(13) 0.0151(15) -0.0029(13)
C5 0.0314(18) 0.0250(18) 0.0356(19) -0.0063(13) 0.0181(14) -0.0018(14)
C6 0.0276(16) 0.0229(17) 0.0238(16) -0.0042(12) 0.0070(13) 0.0039(13)
C7 0.0292(16) 0.0196(16) 0.0237(16) -0.0014(12) 0.0059(13) 0.0009(13)
C8 0.048(2) 0.0207(17) 0.039(2) -0.0021(14) 0.0196(16) 0.0023(15)
C9 0.066(3) 0.0221(19) 0.059(3) -0.0009(16) 0.030(2) -0.0090(18)
C10 0.055(2) 0.034(2) 0.058(3) 0.0014(17) 0.037(2) -0.0059(18)
C11 0.041(2) 0.0286(19) 0.041(2) -0.0030(14) 0.0261(16) 0.0024(15)
C12 0.0288(16) 0.0214(16) 0.0206(16) -0.0022(12) 0.0066(13) 0.0014(13)

loop_
_atom_type_symbol
_atom_type_description
_atom_type_scat_dispersion_real
_atom_type_scat_dispersion_imag
_atom_type_scat_source
C C 0.0033 0.0016 'International Tables Vol C Tables 4.2.6.8 and 6.1.1.4'
H H 0.0000 0.0000 'International Tables Vol C Tables 4.2.6.8 and 6.1.1.4'
N N 0.0061 0.0033 'International Tables Vol C Tables 4.2.6.8 and 6.1.1.4'
O O 0.0106 0.0060 'International Tables Vol C Tables 4.2.6.8 and 6.1.1.4'
Co Co 0.3494 0.9721 'International Tables Vol C Tables 4.2.6.8 and 6.1.1.4'
Br Br -0.2901 2.4595 'International Tables Vol C Tables 4.2.6.8 and 6.1.1.4'

loop_
_geom_angle_atom_site_label_1
_geom_angle_atom_site_label_2
_geom_angle_atom_site_label_3
_geom_angle
_geom_angle_site_symmetry_1
_geom_angle_site_symmetry_3
O1 Co1 O2 156.89(10) 4_665 2_646
O1 Co1 O4 88.99(11) 4_665 3_756
O2 Co1 O4 88.30(11) 2_646 3_756
O1 Co1 O3 86.82(11) 4_665 .
O2 Co1 O3 86.78(11) 2_646 .
O4 Co1 O3 157.05(10) 3_756 .
O1 Co1 Br1 101.55(7) 4_665 .
O2 Co1 Br1 101.47(8) 2_646 .
O4 Co1 Br1 101.89(8) 3_756 .
O3 Co1 Br1 101.06(8) . .
C1 O1 Co1 129.6(2) . 4_566
C1 O2 Co1 127.4(2) . 2_656
C2 O3 Co1 131.3(2) . .
C2 O4 Co1 125.7(2) . 3_756
O2 C1 O1 125.5(3) . .
O2 C1 C3 118.3(3) . .
O1 C1 C3 116.2(3) . .
O3 C2 O4 125.6(3) . .
O3 C2 C6 115.8(3) . .
O4 C2 C6 118.5(3) . .
C4 C3 C12 119.4(3) . .
C4 C3 C1 120.5(3) . .
C12 C3 C1 120.1(2) . .
C3 C4 C5 121.0(3) . .
C3 C4 H4A 119.5 . .
C5 C4 H4A 119.5 . .
C6 C5 C4 121.0(3) . .
C6 C5 H5A 119.5 . .
C4 C5 H5A 119.5 . .
C5 C6 C7 119.4(3) . .
C5 C6 C2 121.6(3) . .
C7 C6 C2 118.9(3) . .
C12 C7 C8 118.9(3) . .
C12 C7 C6 119.3(3) . .
C8 C7 C6 121.8(3) . .
C9 C8 C7 120.9(3) . .
C9 C8 H8A 119.6 . .
C7 C8 H8A 119.6 . .
C8 C9 C10 120.5(3) . .
C8 C9 H9A 119.7 . .
C10 C9 H9A 119.7 . .
C11 C10 C9 120.6(3) . .
C11 C10 H10A 119.7 . .
C9 C10 H10A 119.7 . .
C10 C11 C12 120.5(3) . .
C10 C11 H11A 119.7 . .
C12 C11 H11A 119.7 . .
C7 C12 C11 118.6(3) . .
C7 C12 C3 119.5(3) . .
C11 C12 C3 121.9(3) . .
C16 N2 C17 106.9(8) . .
C16 N2 C14 111.0(9) . .
C17 N2 C14 141.8(10) . .
C17 C18 N1 106.7(8) . .
C17 C18 H18A 126.7 . .
N1 C18 H18A 126.7 . .
C16 N1 C18 107.7(6) . .
C16 N1 C13 129.0(9) . .
C18 N1 C13 123.2(10) . .
C18 C17 N2 107.9(9) . .
C18 C17 H17A 126.1 . .
N2 C17 H17A 126.1 . .
N2 C16 N1 110.6(7) . .
N2 C16 H16A 124.7 . .
N1 C16 H16A 124.7 . .
N1 C13 H13A 108.9 . .
N1 C13 H13B 110.2 . .
H13A C13 H13B 109.5 . .
N1 C13 H13C 109.4 . .
H13A C13 H13C 109.5 . .
H13B C13 H13C 109.5 . .
C15 C14 N2 123.4(13) . .
C15 C14 H14A 107.2 . .
N2 C14 H14A 106.5 . .
C15 C14 H14B 105.7 . .
N2 C14 H14B 106.6 . .
H14A C14 H14B 106.4 . .
C15 C14 H14G 53.6 . .
N2 C14 H14G 111.2 . .
H14A C14 H14G 61.1 . .
H14B C14 H14G 142.2 . .
C15 C14 H14H 56.1 . .
N2 C14 H14H 111.3 . .
H14A C14 H14H 141.6 . .
H14B C14 H14H 56.4 . .
H14G C14 H14H 109.4 . .
C15 C14 H14E 134.0 . .
N2 C14 H14E 80.8 . .
H14A C14 H14E 100.3 . .
H14B C14 H14E 29.8 . .
H14G C14 H14E 159.7 . .
H14H C14 H14E 79.5 . .
C15 C14 H14F 139.6 . .
N2 C14 H14F 79.3 . .
H14A C14 H14F 33.2 . .
H14B C14 H14F 97.0 . .
H14G C14 H14F 88.3 . .
H14H C14 H14F 152.8 . .
H14E C14 H14F 77.6 . .
C14 C15 H14G 40.0 . .
C14 C15 H14H 39.8 . .
H14G C15 H14H 79.6 . .
C14 C15 H15A 109.5 . .
H14G C15 H15A 103.3 . .
H14H C15 H15A 101.6 . .
C14 C15 H15B 109.5 . .
H14G C15 H15B 75.2 . .
H14H C15 H15B 143.5 . .
H15A C15 H15B 109.5 . .
C14 C15 H15C 109.5 . .
H14G C15 H15C 142.4 . .
H14H C15 H15C 76.2 . .
H15A C15 H15C 109.5 . .
H15B C15 H15C 109.5 . .
C14 C15 H14C 72.9 . .
H14G C15 H14C 52.1 . .
H14H C15 H14C 102.9 . .
H15A C15 H14C 140.3 . .
H15B C15 H14C 40.7 . .
H15C C15 H14C 106.4 . .
C14 C15 H14D 79.9 . .
H14G C15 H14D 103.3 . .
H14H C15 H14D 64.7 . .
H15A C15 H14D 147.0 . .
H15B C15 H14D 95.9 . .
H15C C15 H14D 39.9 . .
H14C C15 H14D 72.4 . .
N1' C13' C13' 154.2(10) . 3_856
N1' C13' H13D 109.5 . .
C13' C13' H13D 74.4 3_856 .
N1' C13' H13E 108.8 . .
C13' C13' H13E 48.4 3_856 .
H13D C13' H13E 109.5 . .
N1' C13' H13F 110.1 . .
C13' C13' H13F 91.5 3_856 .
H13D C13' H13F 109.5 . .
H13E C13' H13F 109.5 . .
C18' C17' N2' 110.2(12) . .
C18' C17' H17B 124.9 . .
N2' C17' H17B 124.9 . .
C16' N2' C17' 104.6(12) . .
C16' N2' C14' 144.1(16) . .
C17' N2' C14' 111.3(15) . .
C17' C18' N1' 106.4(11) . .
C17' C18' H18B 126.8 . .
N1' C18' H18B 126.8 . .
C16' N1' C18' 107.2(9) . .
C16' N1' C13' 125.7(11) . .
C18' N1' C13' 127.1(10) . .
N2' C16' N1' 111.4(12) . .
N2' C16' H16B 124.3 . .
N1' C16' H16B 124.3 . .
N2' C14' C15' 100.0(16) . .
N2' C14' H14G 106.2 . .
C15' C14' H14G 57.5 . .
N2' C14' H14H 110.5 . .
C15' C14' H14H 28.1 . .
H14G C14' H14H 80.7 . .
N2' C14' H14C 111.8 . .
C15' C14' H14C 111.8 . .
H14G C14' H14C 56.3 . .
H14H C14' H14C 125.9 . .
N2' C14' H14D 111.8 . .
C15' C14' H14D 111.8 . .
H14G C14' H14D 141.9 . .
H14H C14' H14D 83.7 . .
H14C C14' H14D 109.5 . .
C14' C15' H14A 85.1 . .
C14' C15' H14B 114.3 . .
H14A C15' H14B 116.5 . .
C14' C15' H14G 50.8 . .
H14A C15' H14G 44.6 . .
H14B C15' H14G 149.5 . .
C14' C15' H14H 50.5 . .
H14A C15' H14H 135.2 . .
H14B C15' H14H 91.0 . .
H14G C15' H14H 93.9 . .
C14' C15' H15D 109.5 . .
H14A C15' H15D 109.0 . .
H14B C15' H15D 117.8 . .
H14G C15' H15D 92.7 . .
H14H C15' H15D 84.5 . .
C14' C15' H15E 109.5 . .
H14A C15' H15E 130.7 . .
H14B C15' H15E 14.4 . .
H14G C15' H15E 155.4 . .
H14H C15' H15E 78.2 . .
H15D C15' H15E 109.5 . .
C14' C15' H15F 109.5 . .
H14A C15' H15F 26.9 . .
H14B C15' H15F 95.2 . .
H14G C15' H15F 71.1 . .
H14H C15' H15F 159.6 . .
H15D C15' H15F 109.5 . .
H15E C15' H15F 109.5 . .
C14' C15' H14E 106.0 . .
H14A C15' H14E 95.0 . .
H14B C15' H14E 23.2 . .
H14G C15' H14E 127.1 . .
H14H C15' H14E 102.2 . .
H15D C15' H14E 138.3 . .
H15E C15' H14E 36.1 . .
H15F C15' H14E 77.6 . .
C14' C15' H14F 88.9 . .
H14A C15' H14F 25.1 . .
H14B C15' H14F 92.4 . .
H14G C15' H14F 63.7 . .
H14H C15' H14F 136.1 . .
H15D C15' H14F 130.8 . .
H15E C15' H14F 106.1 . .
H15F C15' H14F 24.4 . .
H14E C15' H14F 70.1 . .
H14A C15A H14B 78.8 . .
H14A C15A H15G 97.9 . .
H14B C15A H15G 92.1 . .
H14A C15A H15H 58.2 . .
H14B C15A H15H 133.4 . .
H15G C15A H15H 109.5 . .
H14A C15A H15I 152.7 . .
H14B C15A H15I 100.6 . .
H15G C15A H15I 109.5 . .
H15H C15A H15I 109.5 . .
H14A C15A H14E 95.2 . .
H14B C15A H14E 29.9 . .
H15G C15A H14E 114.7 . .
H15H C15A H14E 131.0 . .
H15I C15A H14E 74.7 . .
H14A C15A H14F 34.3 . .
H14B C15A H14F 92.2 . .
H15G C15A H14F 129.2 . .
H15H C15A H14F 42.2 . .
H15I C15A H14F 119.3 . .
H14E C15A H14F 91.8 . .
C15B C14B H14A 79.5 . .
C15B C14B H14B 51.8 . .
H14A C14B H14B 97.4 . .
C15B C14B H14G 52.0 . .
H14A C14B H14G 44.4 . .
H14B C14B H14G 98.1 . .
C15B C14B H14H 19.9 . .
H14A C14B H14H 98.8 . .
H14B C14B H14H 43.7 . .
H14G C14B H14H 70.4 . .
C15B C14B H14E 89.1 . .
H14A C14B H14E 115.7 . .
H14B C14B H14E 38.0 . .
H14G C14B H14E 135.0 . .
H14H C14B H14E 76.5 . .
C15B C14B H14F 116.1 . .
H14A C14B H14F 37.4 . .
H14B C14B H14F 113.6 . .
H14G C14B H14F 77.7 . .
H14H C14B H14F 134.3 . .
H14E C14B H14F 107.1 . .
C14B C15B H14B 41.7 . .
C14B C15B H14G 60.3 . .
H14B C15B H14G 96.7 . .
C14B C15B H14H 60.8 . .
H14B C15B H14H 47.8 . .
H14G C15B H14H 116.3 . .
C14B C15B H14D 91.8 . .
H14B C15B H14D 110.7 . .
H14G C15B H14D 93.5 . .
H14H C15B H14D 66.5 . .
C14B C15B H15J 109.5 . .
H14B C15B H15J 82.9 . .
H14G C15B H15J 102.7 . .
H14H C15B H15J 117.7 . .
H14D C15B H15J 157.7 . .
C14B C15B H15K 109.5 . .
H14B C15B H15K 150.7 . .
H14G C15B H15K 55.3 . .
H14H C15B H15K 132.4 . .
H14D C15B H15K 67.5 . .
H15J C15B H15K 109.5 . .
C14B C15B H15L 109.5 . .
H14B C15B H15L 89.9 . .
H14G C15B H15L 147.7 . .
H14H C15B H15L 49.3 . .
H14D C15B H15L 54.9 . .
H15J C15B H15L 109.5 . .
H15K C15B H15L 109.5 . .

loop_
_geom_bond_atom_site_label_1
_geom_bond_atom_site_label_2
_geom_bond_distance
_geom_bond_site_symmetry_2
Co1 O1 2.040(2) 4_665
Co1 O2 2.051(2) 2_646
Co1 O4 2.058(2) 3_756
Co1 O3 2.063(2) .
Co1 Br1 2.4622(6) .
O1 C1 1.247(4) .
O1 Co1 2.040(2) 4_566
O2 C1 1.238(4) .
O2 Co1 2.051(2) 2_656
O3 C2 1.239(4) .
O4 C2 1.242(4) .
O4 Co1 2.058(2) 3_756
C1 C3 1.504(4) .
C2 C6 1.508(4) .
C3 C4 1.367(4) .
C3 C12 1.421(4) .
C4 C5 1.403(4) .
C4 H4A 0.9300 .
C5 C6 1.366(4) .
C5 H5A 0.9300 .
C6 C7 1.422(4) .
C7 C12 1.416(4) .
C7 C8 1.417(4) .
C8 C9 1.354(5) .
C8 H8A 0.9300 .
C9 C10 1.395(5) .
C9 H9A 0.9300 .
C10 C11 1.366(5) .
C10 H10A 0.9300 .
C11 C12 1.418(4) .
C11 H11A 0.9300 .
N2 C16 1.343(8) .
N2 C17 1.392(9) .
N2 C14 1.498(9) .
C18 C17 1.379(9) .
C18 N1 1.391(9) .
C18 H18A 0.9300 .
N1 C16 1.344(8) .
N1 C13 1.426(10) .
C17 H17A 0.9300 .
C16 H16A 0.9300 .
C13 H13A 0.9600 .
C13 H13B 0.9599 .
C13 H13C 0.9600 .
C14 C15 1.491(10) .
C14 H14A 0.9700 .
C14 H14B 0.9700 .
C14 H14G 0.9600 .
C14 H14H 0.9600 .
C15 H15A 0.9600 .
C15 H15B 0.9600 .
C15 H15C 0.9600 .
C13' N1' 1.483(11) .
C13' H13D 0.9600 .
C13' H13E 0.9601 .
C13' H13F 0.9600 .
C17' C18' 1.271(19) .
C17' N2' 1.363(17) .
C17' H17B 0.9300 .
N2' C16' 1.256(17) .
N2' C14' 1.445(10) .
C18' N1' 1.328(15) .
C18' H18B 0.9300 .
N1' C16' 1.304(15) .
C16' H16B 0.9300 .
C14' C15' 1.509(10) .
C14' H14C 0.9700 .
C14' H14D 0.9700 .
C15' H15D 0.9600 .
C15' H15E 0.9600 .
C15' H15F 0.9600 .
C15A H15G 0.9600 .
C15A H15H 0.9599 .
C15A H15I 0.9601 .
C15A H14F 0.9807 .
C14B C15B 1.490(10) .
C14B H14B 0.9940 .
C14B H14E 0.9600 .
C14B H14F 0.9601 .
C15B H15J 0.9600 .
C15B H15K 0.9600 .
C15B H15L 0.9600 .
